data_4338011
loop_
_publ_author_name
'Vaughan, Jamila G.'
'Reid, Brodie L.'
'Wright, Phillip J.'
'Ramchandani, Sushil'
'Skelton, Brian W.'
'Raiteri, Paolo'
'Muzzioli, Sara'
'Brown, David H.'
'Stagni, Stefano'
'Massi, Massimiliano'

_publ_section_title
;
 Photophysical and Photochemical Trends in Tricarbonyl Rhenium(I)
 N-Heterocyclic Carbene Complexes.
;
_journal_issue 7
_journal_name_full 'Inorganic chemistry'
_journal_page_first 3629
_journal_paper_doi 10.1021/ic403138a
_journal_volume 53
_journal_year 2014
_chemical_formula_moiety 'C20 H12 Br N4 O3 Re'
_chemical_formula_sum 'C20 H12 Br N4 O3 Re'
_chemical_formula_weight 622.45
_chemical_name_systematic
;
 ?
;
_space_group_IT_number 14
_symmetry_cell_setting monoclinic
_symmetry_space_group_name_Hall '-P 2ybc'
_symmetry_space_group_name_H-M 'P 1 21/c 1'
_atom_sites_solution_hydrogens geom
_atom_sites_solution_primary direct
_atom_sites_solution_secondary difmap
_audit_creation_date 2012-08-07T11:20:39-00:00
_audit_creation_method 'WinGX routine CIF_UPDATE'
_cell_angle_alpha 90
_cell_angle_beta 90.3160(10)
_cell_angle_gamma 90
_cell_formula_units_Z 24
_cell_length_a 7.1179(9)
_cell_length_b 46.0879(5)
_cell_length_c 34.7382(5)
_cell_measurement_reflns_used 57944
_cell_measurement_temperature 100(2)
_cell_measurement_theta_max 67.3554
_cell_measurement_theta_min 2.8727
_cell_volume 11395.7(15)
_computing_cell_refinement
;
        CrysAlisPro, Oxford Diffraction Ltd.,
        Version 1.171.33.52 (release 06-11-2009 CrysAlis171 .NET)
        (compiled Nov  6 2009,16:24:50)
;
_computing_data_collection
;
        CrysAlisPro, Oxford Diffraction Ltd.,
        Version 1.171.33.52 (release 06-11-2009 CrysAlis171 .NET)
        (compiled Nov  6 2009,16:24:50)
;
_computing_data_reduction
;
        CrysAlisPro, Oxford Diffraction Ltd.,
        Version 1.171.33.52 (release 06-11-2009 CrysAlis171 .NET)
        (compiled Nov  6 2009,16:24:50)
;
_computing_molecular_graphics 'OrtepII (Johnson, C. K. (1976)'
_computing_publication_material 'WinGX Farrugia, L. J. (1999)'
_computing_structure_refinement 'SHELXL-97 (Sheldrick, 2008)'
_diffrn_ambient_temperature 100(2)
_diffrn_detector_area_resol_mean 10.4738
_diffrn_measured_fraction_theta_full 0.999
_diffrn_measured_fraction_theta_max 0.995
_diffrn_measurement_device_type 'Oxford Diffraction Gemini diffractometer'
_diffrn_measurement_method '\w scans'
_diffrn_orient_matrix_UB_11 0.1279465
_diffrn_orient_matrix_UB_12 -0.0108163
_diffrn_orient_matrix_UB_13 0.0328741
_diffrn_orient_matrix_UB_21 0.114323
_diffrn_orient_matrix_UB_22 0.0283102
_diffrn_orient_matrix_UB_23 -0.0021057
_diffrn_orient_matrix_UB_31 -0.1318723
_diffrn_orient_matrix_UB_32 0.0140259
_diffrn_orient_matrix_UB_33 0.0297158
_diffrn_radiation_monochromator graphite
_diffrn_radiation_type CuK\a
_diffrn_radiation_wavelength 1.54178
_diffrn_reflns_av_R_equivalents 0.0495
_diffrn_reflns_av_unetI/netI 0.0265
_diffrn_reflns_limit_h_max 7
_diffrn_reflns_limit_h_min -8
_diffrn_reflns_limit_k_max 55
_diffrn_reflns_limit_k_min -53
_diffrn_reflns_limit_l_max 41
_diffrn_reflns_limit_l_min -39
_diffrn_reflns_number 146805
_diffrn_reflns_theta_full 67
_diffrn_reflns_theta_max 67.49
_diffrn_reflns_theta_min 3.15
_exptl_absorpt_coefficient_mu 15.25
_exptl_absorpt_correction_T_max 0.762
_exptl_absorpt_correction_T_min 0.286
_exptl_absorpt_correction_type analytical
_exptl_absorpt_process_details
;
     CrysAlisPro, Agilent Technologies,
Analytical numeric absorption correction using a multifaceted crystal
               model based on expressions derived by R.C. Clark & J.S.
        (Clark, R. C. & Reid, J. S. (1995). Acta Cryst. A51, 887-897)

;
_exptl_crystal_colour orange
_exptl_crystal_density_diffrn 2.177
_exptl_crystal_density_method 'not measured'
_exptl_crystal_description needle
_exptl_crystal_F_000 7056
_exptl_crystal_size_max 0.48
_exptl_crystal_size_mid 0.03
_exptl_crystal_size_min 0.02
_refine_diff_density_max 1.393
_refine_diff_density_min -0.97
_refine_diff_density_rms 0.149
_refine_ls_extinction_method none
_refine_ls_goodness_of_fit_ref 1.217
_refine_ls_hydrogen_treatment constr
_refine_ls_matrix_type full
_refine_ls_number_parameters 1567
_refine_ls_number_reflns 20461
_refine_ls_number_restraints 18
_refine_ls_restrained_S_all 1.217
_refine_ls_R_factor_all 0.0412
_refine_ls_R_factor_gt 0.0375
_refine_ls_shift/su_max 0.005
_refine_ls_shift/su_mean 0
_refine_ls_structure_factor_coef Fsqd
_refine_ls_weighting_details 'calc w=1/[\s^2^(Fo^2^)+(0.0255P)^2^+63.8617P] where P=(Fo^2^+2Fc^2^)/3'
_refine_ls_weighting_scheme calc
_refine_ls_wR_factor_gt 0.0802
_refine_ls_wR_factor_ref 0.0817
_reflns_number_gt 19096
_reflns_number_total 20461
_reflns_threshold_expression I>2\s(I)
_cod_data_source_file ic403138a_si_002.cif
_cod_data_source_block mxm68
_cod_depositor_comments 'Adding full bibliography for 4338006--4338011.cif.'
_cod_original_sg_symbol_Hall '-p 2ybc'
_cod_database_code 4338011

loop_
_symmetry_equiv_pos_as_xyz
'x, y, z'
'-x, y+1/2, -z+1/2'
'-x, -y, -z'
'x, -y-1/2, z-1/2'

loop_
_atom_site_label
_atom_site_type_symbol
_atom_site_fract_x
_atom_site_fract_y
_atom_site_fract_z
_atom_site_U_iso_or_equiv
_atom_site_adp_type
_atom_site_occupancy
_atom_site_symmetry_multiplicity
_atom_site_calc_flag
_atom_site_refinement_flags
Re1 Re 0.56257(4) 0.653038(5) 0.324970(7) 0.01741(6) Uani 1 1 d .
Re2 Re 0.06691(4) 0.744736(5) 0.446512(7) 0.01412(6) Uani 1 1 d .
Re3 Re 0.62131(4) 0.985226(5) 0.329089(7) 0.01743(6) Uani 1 1 d .
Re4 Re 0.95737(4) 0.415376(5) 0.441715(7) 0.01518(6) Uani 1 1 d .
Re5 Re 0.43435(4) 0.320078(5) 0.318126(7) 0.01824(6) Uani 1 1 d .
Re6 Re 0.87548(4) 0.083933(5) 0.442441(7) 0.01488(6) Uani 1 1 d .
Br1 Br 0.84169(9) 0.619953(14) 0.302432(17) 0.02430(14) Uani 1 1 d .
Br2 Br -0.20784(9) 0.783053(12) 0.453033(17) 0.01917(12) Uani 1 1 d .
Br3 Br 0.89152(9) 0.952039(13) 0.302657(17) 0.02200(13) Uani 1 1 d .
Br4 Br 0.68406(9) 0.453671(12) 0.450176(17) 0.01984(12) Uani 1 1 d .
Br5 Br 0.71411(9) 0.286625(13) 0.296663(17) 0.02244(13) Uani 1 1 d .
Br6 Br 0.60130(9) 0.122440(12) 0.446927(17) 0.01948(12) Uani 1 1 d .
C101 C 0.7394(10) 0.67245(13) 0.36010(17) 0.0224(13) Uani 1 1 d .
O101 O 0.8470(7) 0.68445(11) 0.37860(13) 0.0344(11) Uani 1 1 d .
C102 C 0.6379(10) 0.68038(14) 0.28691(19) 0.0277(14) Uani 1 1 d .
O102 O 0.6869(8) 0.69606(11) 0.26329(15) 0.0417(13) Uani 1 1 d .
C103 C 0.3459(10) 0.67747(13) 0.34180(17) 0.0205(12) Uani 1 1 d U
O103 O 0.2419(8) 0.69095(12) 0.35005(15) 0.0399(12) Uani 1 1 d .
N11 N 0.3227(7) 0.62640(11) 0.25212(14) 0.0200(10) Uani 1 1 d .
C12 C 0.3948(9) 0.62710(12) 0.28830(17) 0.0193(12) Uani 1 1 d .
N13 N 0.3604(7) 0.59983(10) 0.30195(14) 0.0192(10) Uani 1 1 d .
C14 C 0.2708(9) 0.58241(13) 0.27477(18) 0.0237(13) Uani 1 1 d .
H14 H 0.2338 0.5627 0.2778 0.028 Uiso 1 1 calc R
C15 C 0.2472(10) 0.59908(14) 0.24341(18) 0.0258(14) Uani 1 1 d .
H15 H 0.1901 0.5934 0.2198 0.031 Uiso 1 1 calc R
C111 C 0.3187(9) 0.65064(14) 0.22589(19) 0.0251(13) Uani 1 1 d .
C112 C 0.2665(10) 0.67763(14) 0.2394(2) 0.0294(15) Uani 1 1 d .
H112 H 0.2278 0.6801 0.2653 0.035 Uiso 1 1 calc R
C113 C 0.2720(11) 0.70109(16) 0.2142(2) 0.0384(18) Uani 1 1 d .
H113 H 0.2445 0.7201 0.2232 0.046 Uiso 1 1 calc R
C114 C 0.3176(11) 0.69680(18) 0.1759(2) 0.0413(19) Uani 1 1 d .
H114 H 0.3203 0.7128 0.1587 0.05 Uiso 1 1 calc R
C115 C 0.3590(10) 0.66938(18) 0.1626(2) 0.0384(18) Uani 1 1 d .
H115 H 0.386 0.6665 0.1362 0.046 Uiso 1 1 calc R
C116 C 0.3616(9) 0.64613(16) 0.18750(19) 0.0293(15) Uani 1 1 d .
H116 H 0.3923 0.6273 0.1785 0.035 Uiso 1 1 calc R
N121 N 0.4806(7) 0.61486(10) 0.36042(14) 0.0178(10) Uani 1 1 d .
C122 C 0.4050(9) 0.59321(12) 0.34022(17) 0.0193(12) Uani 1 1 d .
C123 C 0.3731(9) 0.56526(13) 0.35557(18) 0.0219(13) Uani 1 1 d .
H123 H 0.3281 0.5504 0.339 0.026 Uiso 1 1 calc R
N124 N 0.4035(7) 0.55922(10) 0.39177(15) 0.0210(11) Uani 1 1 d .
C125 C 0.4830(8) 0.57645(13) 0.45447(17) 0.0198(12) Uani 1 1 d .
H125 H 0.4554 0.5578 0.4646 0.024 Uiso 1 1 calc R
C126 C 0.5408(9) 0.59831(13) 0.47861(17) 0.0209(12) Uani 1 1 d .
H126 H 0.5539 0.5948 0.5054 0.025 Uiso 1 1 calc R
C127 C 0.5809(8) 0.62615(13) 0.46336(17) 0.0194(12) Uani 1 1 d .
H127 H 0.6196 0.6413 0.4802 0.023 Uiso 1 1 calc R
C128 C 0.5645(8) 0.63156(12) 0.42449(17) 0.0178(12) Uani 1 1 d .
H128 H 0.5929 0.6503 0.4147 0.021 Uiso 1 1 calc R
C129 C 0.5061(8) 0.60952(12) 0.39940(16) 0.0164(11) Uani 1 1 d .
C120 C 0.4645(8) 0.58164(12) 0.41464(18) 0.0195(12) Uani 1 1 d .
C201 C -0.1153(9) 0.71332(13) 0.45478(16) 0.0196(12) Uani 1 1 d .
O201 O -0.2199(6) 0.69492(9) 0.45942(12) 0.0238(9) Uani 1 1 d .
C202 C 0.0164(8) 0.74370(11) 0.39187(17) 0.0154(11) Uani 1 1 d .
O202 O -0.0212(7) 0.74472(9) 0.35997(12) 0.0246(9) Uani 1 1 d .
C203 C 0.2624(9) 0.71674(13) 0.44137(17) 0.0216(13) Uani 1 1 d .
O203 O 0.3755(7) 0.69954(10) 0.43760(14) 0.0308(11) Uani 1 1 d .
N21 N 0.3215(7) 0.79916(10) 0.41782(14) 0.0159(10) Uani 1 1 d .
C22 C 0.2393(9) 0.78179(12) 0.44449(16) 0.0168(12) Uani 1 1 d .
N23 N 0.2603(7) 0.79665(10) 0.47773(14) 0.0155(10) Uani 1 1 d .
C24 C 0.3497(9) 0.82361(12) 0.47196(18) 0.0208(12) Uani 1 1 d .
H24 H 0.3783 0.8378 0.4909 0.025 Uiso 1 1 calc R
C25 C 0.3858(8) 0.82496(12) 0.43433(17) 0.0185(12) Uani 1 1 d .
H25 H 0.4444 0.8406 0.4212 0.022 Uiso 1 1 calc R
C211 C 0.3513(8) 0.79049(13) 0.37838(16) 0.0188(12) Uani 1 1 d .
C212 C 0.4447(9) 0.76466(13) 0.37160(17) 0.0217(13) Uani 1 1 d .
H212 H 0.4933 0.7535 0.3924 0.026 Uiso 1 1 calc R
C213 C 0.4664(10) 0.75521(15) 0.33371(19) 0.0293(15) Uani 1 1 d .
H213 H 0.5283 0.7374 0.3286 0.035 Uiso 1 1 calc R
C214 C 0.3978(10) 0.77180(17) 0.30355(18) 0.0316(16) Uani 1 1 d .
H214 H 0.4112 0.7652 0.2778 0.038 Uiso 1 1 calc R
C215 C 0.3102(10) 0.79790(16) 0.31066(19) 0.0298(15) Uani 1 1 d .
H215 H 0.2656 0.8093 0.2898 0.036 Uiso 1 1 calc R
C216 C 0.2865(9) 0.80770(14) 0.34862(18) 0.0239(13) Uani 1 1 d .
H216 H 0.2272 0.8258 0.3537 0.029 Uiso 1 1 calc R
N221 N 0.1325(7) 0.75630(10) 0.50731(13) 0.0165(10) Uani 1 1 d .
C222 C 0.2045(8) 0.78279(12) 0.51182(17) 0.0169(12) Uani 1 1 d .
C223 C 0.2348(8) 0.79613(12) 0.54825(16) 0.0166(11) Uani 1 1 d .
H223 H 0.2815 0.8154 0.5494 0.02 Uiso 1 1 calc R
N224 N 0.1991(7) 0.78219(10) 0.58023(14) 0.0202(11) Uani 1 1 d .
C225 C 0.1211(8) 0.73756(13) 0.61097(17) 0.0188(12) Uani 1 1 d .
H225 H 0.1458 0.7463 0.6353 0.023 Uiso 1 1 calc R
C226 C 0.0656(9) 0.70915(13) 0.60925(17) 0.0195(12) Uani 1 1 d .
H226 H 0.0515 0.6983 0.6323 0.023 Uiso 1 1 calc R
C227 C 0.0297(8) 0.69609(13) 0.57327(18) 0.0203(12) Uani 1 1 d .
H227 H -0.0082 0.6763 0.5722 0.024 Uiso 1 1 calc R
C228 C 0.0488(8) 0.71159(12) 0.53969(17) 0.0179(12) Uani 1 1 d .
H228 H 0.023 0.7025 0.5157 0.021 Uiso 1 1 calc R
C229 C 0.1063(8) 0.74086(12) 0.54071(17) 0.0159(11) Uani 1 1 d .
C220 C 0.1419(8) 0.75405(13) 0.57707(17) 0.0186(12) Uani 1 1 d .
C301 C 0.8062(9) 1.00267(12) 0.36433(18) 0.0205(13) Uani 1 1 d .
O301 O 0.9159(7) 1.01362(9) 0.38367(13) 0.0268(10) Uani 1 1 d .
C302 C 0.6950(10) 1.01363(13) 0.29263(19) 0.0281(14) Uani 1 1 d .
O302 O 0.7505(8) 1.03002(11) 0.27022(16) 0.0455(14) Uani 1 1 d .
C303 C 0.4212(9) 1.01069(13) 0.34986(17) 0.0210(12) Uani 1 1 d U
O303 O 0.3214(7) 1.02569(12) 0.36003(15) 0.0380(12) Uani 1 1 d .
N31 N 0.3545(7) 0.96269(10) 0.25715(14) 0.0189(10) Uani 1 1 d .
C32 C 0.4411(8) 0.96121(12) 0.29178(17) 0.0186(12) Uani 1 1 d .
N33 N 0.4167(7) 0.93283(10) 0.30290(14) 0.0182(10) Uani 1 1 d .
C34 C 0.3184(9) 0.91720(12) 0.27531(17) 0.0201(12) Uani 1 1 d .
H34 H 0.2843 0.8973 0.2766 0.024 Uiso 1 1 calc R
C35 C 0.2812(9) 0.93556(13) 0.24671(18) 0.0224(13) Uani 1 1 d .
H35 H 0.2167 0.9311 0.2234 0.027 Uiso 1 1 calc R
C311 C 0.3239(9) 0.98850(14) 0.23504(18) 0.0232(13) Uani 1 1 d .
C312 C 0.2594(10) 1.01327(14) 0.2536(2) 0.0283(14) Uani 1 1 d .
H312 H 0.24 1.0133 0.2806 0.034 Uiso 1 1 calc R
C313 C 0.2239(11) 1.03799(15) 0.2318(2) 0.0373(17) Uani 1 1 d .
H313 H 0.1823 1.0552 0.2442 0.045 Uiso 1 1 calc R
C314 C 0.2481(11) 1.03783(16) 0.1926(2) 0.0378(18) Uani 1 1 d .
H314 H 0.2228 1.0548 0.1779 0.045 Uiso 1 1 calc R
C315 C 0.3102(10) 1.01261(16) 0.1742(2) 0.0338(16) Uani 1 1 d .
H315 H 0.3268 1.0125 0.1471 0.041 Uiso 1 1 calc R
C316 C 0.3478(9) 0.98763(15) 0.19545(19) 0.0277(14) Uani 1 1 d .
H316 H 0.3889 0.9704 0.1831 0.033 Uiso 1 1 calc R
N321 N 0.5462(7) 0.94548(10) 0.36145(14) 0.0177(10) Uani 1 1 d .
C322 C 0.4739(9) 0.92452(13) 0.33988(16) 0.0186(12) Uani 1 1 d .
C323 C 0.4499(9) 0.89561(13) 0.35316(18) 0.0223(13) Uani 1 1 d .
H323 H 0.4073 0.8811 0.3357 0.027 Uiso 1 1 calc R
N324 N 0.4851(7) 0.88846(10) 0.38889(15) 0.0205(11) Uani 1 1 d .
C325 C 0.5623(8) 0.90368(13) 0.45287(18) 0.0205(12) Uani 1 1 d .
H325 H 0.5371 0.8847 0.4621 0.025 Uiso 1 1 calc R
C326 C 0.6170(8) 0.92492(13) 0.47799(18) 0.0213(12) Uani 1 1 d .
H326 H 0.6317 0.9205 0.5046 0.026 Uiso 1 1 calc R
C327 C 0.6516(8) 0.95334(14) 0.46466(18) 0.0212(12) Uani 1 1 d .
H327 H 0.6879 0.968 0.4824 0.025 Uiso 1 1 calc R
C328 C 0.6333(8) 0.96001(13) 0.42628(17) 0.0182(12) Uani 1 1 d .
H328 H 0.659 0.9791 0.4176 0.022 Uiso 1 1 calc R
C329 C 0.5768(8) 0.93867(12) 0.39994(17) 0.0187(12) Uani 1 1 d .
C320 C 0.5430(8) 0.90994(13) 0.41313(17) 0.0191(12) Uani 1 1 d .
C401 C 0.7767(9) 0.38376(13) 0.44893(16) 0.0213(13) Uani 1 1 d .
O401 O 0.6743(6) 0.36479(9) 0.45275(13) 0.0256(10) Uani 1 1 d .
C402 C 0.9010(8) 0.41481(11) 0.38724(17) 0.0171(12) Uani 1 1 d .
O402 O 0.8608(7) 0.41593(9) 0.35547(12) 0.0264(10) Uani 1 1 d .
C403 C 1.1539(9) 0.38740(13) 0.43474(17) 0.0212(13) Uani 1 1 d .
O403 O 1.2668(7) 0.37057(10) 0.43053(14) 0.0294(10) Uani 1 1 d .
N41 N 1.2102(7) 0.47022(10) 0.41351(14) 0.0190(10) Uani 1 1 d .
C42 C 1.1312(8) 0.45260(12) 0.43971(17) 0.0183(12) Uani 1 1 d .
N43 N 1.1569(7) 0.46666(10) 0.47415(14) 0.0174(10) Uani 1 1 d .
C44 C 1.2489(8) 0.49341(12) 0.46898(18) 0.0193(12) Uani 1 1 d .
H44 H 1.2819 0.5071 0.4883 0.023 Uiso 1 1 calc R
C45 C 1.2802(9) 0.49558(12) 0.43115(19) 0.0231(13) Uani 1 1 d .
H45 H 1.339 0.5114 0.4185 0.028 Uiso 1 1 calc R
C411 C 1.2288(9) 0.46258(14) 0.37377(18) 0.0240(13) Uani 1 1 d .
C412 C 1.3220(10) 0.43710(15) 0.36492(19) 0.0267(14) Uani 1 1 d .
H412 H 1.3792 0.4259 0.3847 0.032 Uiso 1 1 calc R
C413 C 1.3309(11) 0.42812(18) 0.3266(2) 0.0367(17) Uani 1 1 d .
H413 H 1.3927 0.4105 0.32 0.044 Uiso 1 1 calc R
C414 C 1.2489(12) 0.4450(2) 0.2982(2) 0.045(2) Uani 1 1 d .
H414 H 1.2535 0.4389 0.2721 0.055 Uiso 1 1 calc R
C415 C 1.1611(11) 0.4705(2) 0.3075(2) 0.049(2) Uani 1 1 d .
H415 H 1.1073 0.482 0.2875 0.059 Uiso 1 1 calc R
C416 C 1.1484(10) 0.48008(18) 0.3454(2) 0.0352(17) Uani 1 1 d .
H416 H 1.0875 0.4978 0.3517 0.042 Uiso 1 1 calc R
N421 N 1.0287(7) 0.42619(10) 0.50280(14) 0.0160(10) Uani 1 1 d .
C422 C 1.1034(8) 0.45248(12) 0.50794(17) 0.0166(11) Uani 1 1 d .
C423 C 1.1346(8) 0.46538(12) 0.54454(17) 0.0191(12) Uani 1 1 d .
H423 H 1.1803 0.4847 0.5459 0.023 Uiso 1 1 calc R
N424 N 1.1017(7) 0.45119(11) 0.57634(14) 0.0197(10) Uani 1 1 d .
C425 C 1.0131(9) 0.40657(14) 0.60624(17) 0.0211(12) Uani 1 1 d .
H425 H 1.0381 0.4149 0.6307 0.025 Uiso 1 1 calc R
C426 C 0.9527(9) 0.37861(14) 0.60367(17) 0.0219(13) Uani 1 1 d .
H426 H 0.9355 0.3675 0.6264 0.026 Uiso 1 1 calc R
C427 C 0.9157(8) 0.36600(13) 0.56760(18) 0.0209(12) Uani 1 1 d .
H427 H 0.8751 0.3464 0.5662 0.025 Uiso 1 1 calc R
C428 C 0.9372(9) 0.38155(13) 0.53453(17) 0.0201(12) Uani 1 1 d .
H428 H 0.9108 0.3728 0.5104 0.024 Uiso 1 1 calc R
C429 C 0.9987(8) 0.41069(12) 0.53612(16) 0.0155(11) Uani 1 1 d .
C420 C 1.0385(9) 0.42318(13) 0.57262(17) 0.0191(12) Uani 1 1 d .
C501 C 0.6124(10) 0.34089(13) 0.35163(18) 0.0241(14) Uani 1 1 d .
O501 O 0.7181(8) 0.35400(10) 0.36933(14) 0.0353(12) Uani 1 1 d .
C502 C 0.4984(10) 0.34603(13) 0.2777(2) 0.0274(14) Uani 1 1 d .
O502 O 0.5421(8) 0.36027(12) 0.25192(16) 0.0442(13) Uani 1 1 d .
C503 C 0.2263(10) 0.34522(14) 0.33545(18) 0.0233(13) Uani 1 1 d U
O503 O 0.1197(8) 0.35942(12) 0.34350(15) 0.0399(12) Uani 1 1 d .
N51 N 0.1817(7) 0.29235(11) 0.24808(15) 0.0210(11) Uani 1 1 d .
C52 C 0.2636(9) 0.29337(12) 0.28295(17) 0.0193(12) Uani 1 1 d .
N53 N 0.2375(7) 0.26582(10) 0.29729(14) 0.0190(10) Uani 1 1 d .
C54 C 0.1437(9) 0.24820(13) 0.27087(18) 0.0214(13) Uani 1 1 d .
H54 H 0.1109 0.2284 0.2741 0.026 Uiso 1 1 calc R
C55 C 0.1090(9) 0.26479(13) 0.23989(19) 0.0241(13) Uani 1 1 d .
H55 H 0.047 0.259 0.2169 0.029 Uiso 1 1 calc R
C511 C 0.1615(9) 0.31675(13) 0.22249(18) 0.0219(13) Uani 1 1 d .
C512 C 0.1042(10) 0.34318(14) 0.2373(2) 0.0307(15) Uani 1 1 d .
H512 H 0.0721 0.3451 0.2636 0.037 Uiso 1 1 calc R
C513 C 0.0948(11) 0.36681(16) 0.2124(3) 0.0404(19) Uani 1 1 d .
H513 H 0.0585 0.3853 0.222 0.048 Uiso 1 1 calc R
C514 C 0.1372(11) 0.36379(19) 0.1742(3) 0.047(2) Uani 1 1 d .
H514 H 0.1307 0.3802 0.1576 0.056 Uiso 1 1 calc R
C515 C 0.1890(10) 0.33734(18) 0.1597(2) 0.0394(19) Uani 1 1 d .
H515 H 0.2148 0.3354 0.133 0.047 Uiso 1 1 calc R
C516 C 0.2040(10) 0.31324(17) 0.1839(2) 0.0314(15) Uani 1 1 d .
H516 H 0.2423 0.2949 0.1742 0.038 Uiso 1 1 calc R
N521 N 0.3616(7) 0.28208(10) 0.35469(14) 0.0177(10) Uani 1 1 d .
C522 C 0.2905(8) 0.25980(13) 0.33507(17) 0.0189(12) Uani 1 1 d .
C523 C 0.2673(9) 0.23176(12) 0.35104(17) 0.0194(12) Uani 1 1 d .
H523 H 0.226 0.2164 0.3349 0.023 Uiso 1 1 calc R
N524 N 0.3011(7) 0.22652(11) 0.38732(15) 0.0216(11) Uani 1 1 d .
C525 C 0.3782(9) 0.24513(13) 0.44984(18) 0.0214(13) Uani 1 1 d .
H525 H 0.354 0.2266 0.4608 0.026 Uiso 1 1 calc R
C526 C 0.4338(8) 0.26762(13) 0.47278(17) 0.0205(12) Uani 1 1 d .
H526 H 0.4497 0.2646 0.4997 0.025 Uiso 1 1 calc R
C527 C 0.4678(9) 0.29536(14) 0.45694(18) 0.0237(13) Uani 1 1 d .
H527 H 0.5043 0.3109 0.4733 0.028 Uiso 1 1 calc R
C528 C 0.4488(9) 0.30005(13) 0.41830(18) 0.0220(13) Uani 1 1 d .
H528 H 0.4751 0.3187 0.408 0.026 Uiso 1 1 calc R
C529 C 0.3907(8) 0.27759(12) 0.39355(17) 0.0174(12) Uani 1 1 d .
C520 C 0.3569(8) 0.24944(12) 0.40973(18) 0.0191(12) Uani 1 1 d .
C601 C 0.6973(8) 0.05172(12) 0.44809(16) 0.0170(12) Uani 1 1 d .
O601 O 0.5999(6) 0.03212(9) 0.44982(13) 0.0254(9) Uani 1 1 d .
C602 C 0.8359(8) 0.08031(12) 0.38764(17) 0.0180(12) Uani 1 1 d .
O602 O 0.8067(7) 0.07831(10) 0.35571(13) 0.0282(10) Uani 1 1 d .
C603 C 1.0745(9) 0.05635(12) 0.44160(16) 0.0189(12) Uani 1 1 d .
O603 O 1.1939(6) 0.03960(10) 0.44207(13) 0.0266(10) Uani 1 1 d .
N61 N 1.1309(7) 0.13855(10) 0.41477(14) 0.0181(10) Uani 1 1 d .
C62 C 1.0474(8) 0.12129(12) 0.44057(17) 0.0180(12) Uani 1 1 d .
N63 N 1.0657(7) 0.13612(10) 0.47438(14) 0.0157(10) Uani 1 1 d .
C64 C 1.1557(9) 0.16271(12) 0.46936(18) 0.0197(12) Uani 1 1 d .
H64 H 1.1822 0.1768 0.4886 0.024 Uiso 1 1 calc R
C65 C 1.1970(9) 0.16420(12) 0.43199(18) 0.0197(12) Uani 1 1 d .
H65 H 1.2594 0.1797 0.4194 0.024 Uiso 1 1 calc R
C611 C 1.1649(9) 0.13063(14) 0.37540(18) 0.0218(13) Uani 1 1 d .
C612 C 1.2477(9) 0.10395(14) 0.36790(18) 0.0242(13) Uani 1 1 d .
H612 H 1.2865 0.0916 0.3883 0.029 Uiso 1 1 calc R
C613 C 1.2723(11) 0.09577(16) 0.3297(2) 0.0325(16) Uani 1 1 d .
H613 H 1.3238 0.0772 0.324 0.039 Uiso 1 1 calc R
C614 C 1.2236(11) 0.11404(17) 0.3001(2) 0.0367(17) Uani 1 1 d .
H614 H 1.2438 0.1083 0.2742 0.044 Uiso 1 1 calc R
C615 C 1.1450(11) 0.14074(18) 0.3082(2) 0.0372(18) Uani 1 1 d .
H615 H 1.1109 0.1534 0.2877 0.045 Uiso 1 1 calc R
C616 C 1.1156(9) 0.14922(15) 0.34576(19) 0.0278(14) Uani 1 1 d .
H616 H 1.062 0.1676 0.3512 0.033 Uiso 1 1 calc R
N621 N 0.9364(7) 0.09572(10) 0.50345(14) 0.0172(10) Uani 1 1 d .
C622 C 1.0094(8) 0.12216(12) 0.50835(16) 0.0157(11) Uani 1 1 d .
C623 C 1.0390(9) 0.13506(12) 0.54494(17) 0.0190(12) Uani 1 1 d .
H623 H 1.0829 0.1545 0.5465 0.023 Uiso 1 1 calc R
N624 N 1.0067(7) 0.12051(10) 0.57681(14) 0.0196(10) Uani 1 1 d .
C625 C 0.9309(9) 0.07546(13) 0.60681(17) 0.0204(12) Uani 1 1 d .
H625 H 0.9575 0.0837 0.6313 0.024 Uiso 1 1 calc R
C626 C 0.8750(8) 0.04746(13) 0.60430(17) 0.0192(12) Uani 1 1 d .
H626 H 0.8618 0.0363 0.6271 0.023 Uiso 1 1 calc R
C627 C 0.8361(9) 0.03470(13) 0.56824(17) 0.0208(12) Uani 1 1 d .
H627 H 0.7987 0.0149 0.5669 0.025 Uiso 1 1 calc R
C628 C 0.8524(8) 0.05078(12) 0.53505(17) 0.0176(12) Uani 1 1 d .
H628 H 0.8246 0.0421 0.5109 0.021 Uiso 1 1 calc R
C629 C 0.9097(8) 0.07990(12) 0.53672(17) 0.0174(12) Uani 1 1 d .
C620 C 0.9500(8) 0.09258(12) 0.57318(17) 0.0178(12) Uani 1 1 d .

loop_
_atom_site_aniso_label
_atom_site_aniso_U_11
_atom_site_aniso_U_22
_atom_site_aniso_U_33
_atom_site_aniso_U_23
_atom_site_aniso_U_13
_atom_site_aniso_U_12
Re1 0.02215(14) 0.01305(12) 0.01707(12) 0.00003(9) 0.00403(10) -0.00242(10)
Re2 0.01643(13) 0.01235(11) 0.01358(12) -0.00098(9) 0.00109(9) -0.00096(9)
Re3 0.02010(14) 0.01362(12) 0.01860(13) 0.00267(9) 0.00298(10) -0.00017(10)
Re4 0.01692(13) 0.01369(12) 0.01493(12) -0.00062(9) 0.00135(10) -0.00129(9)
Re5 0.02111(14) 0.01306(12) 0.02060(13) 0.00199(9) 0.00450(10) -0.00109(10)
Re6 0.01798(14) 0.01246(11) 0.01422(12) -0.00062(9) 0.00053(10) -0.00034(9)
Br1 0.0270(3) 0.0280(3) 0.0180(3) -0.0022(2) 0.0026(3) 0.0030(3)
Br2 0.0198(3) 0.0169(3) 0.0208(3) -0.0022(2) 0.0001(2) 0.0019(2)
Br3 0.0229(3) 0.0246(3) 0.0185(3) -0.0002(2) 0.0028(2) 0.0025(2)
Br4 0.0186(3) 0.0174(3) 0.0236(3) -0.0013(2) 0.0005(2) 0.0015(2)
Br5 0.0236(3) 0.0257(3) 0.0181(3) -0.0004(2) 0.0029(2) 0.0025(2)
Br6 0.0198(3) 0.0160(3) 0.0226(3) -0.0011(2) -0.0011(2) 0.0022(2)
C101 0.032(4) 0.017(3) 0.018(3) -0.003(2) 0.007(3) -0.006(3)
O101 0.043(3) 0.035(3) 0.025(2) -0.007(2) 0.005(2) -0.018(2)
C102 0.037(4) 0.021(3) 0.026(3) 0.001(3) 0.002(3) -0.002(3)
O102 0.050(3) 0.036(3) 0.039(3) 0.012(2) 0.007(3) -0.014(2)
C103 0.0232(15) 0.0186(14) 0.0199(15) -0.0002(9) 0.0008(10) -0.0006(10)
O103 0.030(3) 0.050(3) 0.040(3) 0.011(2) 0.001(2) -0.006(3)
N11 0.024(3) 0.019(2) 0.017(2) -0.0008(19) 0.003(2) 0.001(2)
C12 0.017(3) 0.017(3) 0.023(3) -0.002(2) 0.002(2) 0.002(2)
N13 0.024(3) 0.017(2) 0.017(2) -0.0052(19) 0.006(2) -0.001(2)
C14 0.025(3) 0.022(3) 0.024(3) -0.006(2) 0.000(3) 0.000(3)
C15 0.034(4) 0.023(3) 0.021(3) -0.005(2) 0.003(3) -0.003(3)
C111 0.026(4) 0.023(3) 0.026(3) 0.006(3) 0.000(3) 0.000(3)
C112 0.030(4) 0.029(3) 0.029(3) 0.003(3) 0.001(3) 0.004(3)
C113 0.031(4) 0.028(4) 0.056(5) 0.011(3) -0.009(4) 0.001(3)
C114 0.029(4) 0.051(5) 0.044(4) 0.028(4) -0.001(3) 0.002(3)
C115 0.019(4) 0.057(5) 0.038(4) 0.017(4) -0.002(3) 0.002(3)
C116 0.020(3) 0.044(4) 0.025(3) 0.005(3) 0.002(3) 0.003(3)
N121 0.020(3) 0.013(2) 0.021(2) 0.0003(18) 0.004(2) -0.0015(19)
C122 0.022(3) 0.018(3) 0.018(3) -0.002(2) 0.006(2) 0.003(2)
C123 0.021(3) 0.017(3) 0.027(3) -0.003(2) 0.006(3) -0.002(2)
N124 0.020(3) 0.016(2) 0.027(3) 0.000(2) 0.004(2) 0.002(2)
C125 0.013(3) 0.021(3) 0.025(3) 0.007(2) 0.007(2) 0.003(2)
C126 0.017(3) 0.026(3) 0.019(3) 0.001(2) 0.002(2) 0.003(2)
C127 0.012(3) 0.026(3) 0.020(3) -0.002(2) 0.006(2) 0.000(2)
C128 0.015(3) 0.017(3) 0.022(3) 0.000(2) 0.008(2) 0.000(2)
C129 0.011(3) 0.020(3) 0.019(3) 0.000(2) 0.004(2) 0.003(2)
C120 0.015(3) 0.017(3) 0.026(3) 0.000(2) 0.003(2) 0.000(2)
C201 0.022(3) 0.023(3) 0.014(3) 0.000(2) -0.001(2) 0.005(3)
O201 0.024(2) 0.026(2) 0.022(2) -0.0050(17) 0.0029(18) -0.0093(19)
C202 0.014(3) 0.011(2) 0.021(3) -0.001(2) 0.001(2) 0.002(2)
O202 0.031(3) 0.025(2) 0.018(2) -0.0007(17) 0.0034(19) -0.0016(18)
C203 0.029(4) 0.016(3) 0.020(3) -0.005(2) 0.000(3) -0.009(3)
O203 0.026(3) 0.025(2) 0.041(3) -0.006(2) -0.008(2) 0.003(2)
N21 0.013(2) 0.017(2) 0.018(2) 0.0003(18) 0.0014(19) -0.0029(18)
C22 0.025(3) 0.013(3) 0.013(3) 0.001(2) -0.001(2) 0.004(2)
N23 0.014(2) 0.014(2) 0.018(2) -0.0002(18) 0.0002(19) -0.0012(18)
C24 0.023(3) 0.010(3) 0.029(3) 0.000(2) -0.001(3) 0.001(2)
C25 0.019(3) 0.013(3) 0.023(3) 0.000(2) -0.002(2) -0.001(2)
C211 0.018(3) 0.023(3) 0.016(3) 0.001(2) 0.001(2) -0.006(2)
C212 0.025(3) 0.023(3) 0.017(3) 0.002(2) 0.002(2) -0.006(3)
C213 0.032(4) 0.028(3) 0.028(3) -0.008(3) 0.012(3) -0.008(3)
C214 0.029(4) 0.052(4) 0.014(3) -0.004(3) 0.001(3) -0.013(3)
C215 0.023(4) 0.047(4) 0.019(3) 0.008(3) -0.004(3) -0.011(3)
C216 0.017(3) 0.031(3) 0.024(3) 0.007(3) 0.001(3) -0.005(3)
N221 0.014(2) 0.021(2) 0.014(2) -0.0007(18) -0.0026(19) 0.0045(19)
C222 0.016(3) 0.012(3) 0.022(3) 0.001(2) 0.002(2) 0.004(2)
C223 0.014(3) 0.018(3) 0.018(3) -0.003(2) -0.002(2) 0.003(2)
N224 0.023(3) 0.017(2) 0.020(3) -0.0033(19) 0.003(2) 0.004(2)
C225 0.017(3) 0.024(3) 0.016(3) -0.001(2) -0.002(2) -0.002(2)
C226 0.019(3) 0.022(3) 0.018(3) 0.005(2) 0.003(2) 0.001(2)
C227 0.015(3) 0.020(3) 0.027(3) 0.002(2) 0.002(2) -0.001(2)
C228 0.015(3) 0.018(3) 0.021(3) -0.001(2) -0.001(2) -0.003(2)
C229 0.008(3) 0.018(3) 0.021(3) -0.001(2) -0.002(2) 0.001(2)
C220 0.013(3) 0.023(3) 0.020(3) -0.002(2) 0.003(2) -0.001(2)
C301 0.022(3) 0.014(3) 0.026(3) 0.001(2) 0.009(3) 0.001(2)
O301 0.029(3) 0.021(2) 0.031(2) -0.0035(18) -0.001(2) -0.0051(19)
C302 0.036(4) 0.018(3) 0.030(3) 0.006(3) 0.003(3) 0.003(3)
O302 0.052(4) 0.036(3) 0.049(3) 0.023(3) 0.018(3) 0.000(3)
C303 0.0228(15) 0.0191(15) 0.0211(15) 0.0004(10) -0.0006(10) -0.0005(10)
O303 0.032(3) 0.046(3) 0.036(3) 0.008(2) 0.007(2) 0.004(2)
N31 0.016(3) 0.019(2) 0.023(3) 0.0005(19) 0.004(2) 0.0010(19)
C32 0.014(3) 0.019(3) 0.022(3) 0.003(2) 0.004(2) 0.001(2)
N33 0.018(3) 0.018(2) 0.019(2) 0.0019(19) 0.005(2) 0.0022(19)
C34 0.021(3) 0.016(3) 0.023(3) -0.004(2) 0.004(2) 0.000(2)
C35 0.020(3) 0.023(3) 0.025(3) -0.005(2) 0.006(3) 0.003(2)
C311 0.019(3) 0.025(3) 0.025(3) 0.006(2) 0.004(3) 0.001(3)
C312 0.032(4) 0.027(3) 0.026(3) 0.002(3) -0.006(3) 0.002(3)
C313 0.041(4) 0.024(3) 0.047(4) 0.003(3) -0.010(4) 0.004(3)
C314 0.034(4) 0.033(4) 0.047(4) 0.017(3) -0.011(3) -0.001(3)
C315 0.022(4) 0.039(4) 0.040(4) 0.014(3) 0.000(3) -0.004(3)
C316 0.022(3) 0.034(4) 0.027(3) 0.004(3) -0.003(3) 0.002(3)
N321 0.017(3) 0.015(2) 0.021(2) 0.0015(19) 0.003(2) -0.0006(19)
C322 0.021(3) 0.020(3) 0.015(3) 0.002(2) 0.007(2) 0.002(2)
C323 0.024(3) 0.018(3) 0.025(3) 0.003(2) 0.007(3) -0.001(2)
N324 0.022(3) 0.016(2) 0.024(3) 0.0007(19) 0.002(2) 0.000(2)
C325 0.016(3) 0.018(3) 0.027(3) 0.005(2) 0.006(2) 0.001(2)
C326 0.014(3) 0.029(3) 0.021(3) 0.005(2) 0.005(2) 0.005(2)
C327 0.014(3) 0.028(3) 0.021(3) -0.002(2) 0.001(2) 0.000(2)
C328 0.014(3) 0.020(3) 0.021(3) 0.006(2) 0.009(2) -0.001(2)
C329 0.014(3) 0.020(3) 0.023(3) 0.005(2) 0.007(2) 0.006(2)
C320 0.013(3) 0.019(3) 0.025(3) 0.004(2) 0.004(2) 0.002(2)
C401 0.028(3) 0.020(3) 0.015(3) -0.006(2) 0.000(2) 0.002(3)
O401 0.027(2) 0.023(2) 0.027(2) -0.0019(17) 0.0023(19) -0.0095(19)
C402 0.018(3) 0.011(2) 0.023(3) -0.002(2) -0.001(2) -0.003(2)
O402 0.035(3) 0.027(2) 0.018(2) 0.0016(17) 0.0010(19) -0.0026(19)
C403 0.025(3) 0.021(3) 0.018(3) -0.002(2) -0.004(2) -0.011(3)
O403 0.025(3) 0.026(2) 0.037(3) -0.0057(19) 0.000(2) 0.004(2)
N41 0.020(3) 0.017(2) 0.020(2) 0.0026(19) -0.001(2) -0.004(2)
C42 0.017(3) 0.019(3) 0.019(3) 0.001(2) -0.002(2) 0.003(2)
N43 0.020(3) 0.012(2) 0.019(2) -0.0002(18) -0.001(2) -0.0027(19)
C44 0.019(3) 0.012(3) 0.027(3) 0.000(2) 0.002(2) 0.000(2)
C45 0.023(3) 0.013(3) 0.033(3) 0.004(2) -0.001(3) 0.000(2)
C411 0.017(3) 0.032(3) 0.023(3) 0.004(3) -0.001(2) -0.011(3)
C412 0.025(4) 0.033(3) 0.022(3) 0.002(3) 0.004(3) -0.008(3)
C413 0.037(4) 0.047(4) 0.026(4) -0.010(3) 0.007(3) -0.017(3)
C414 0.039(5) 0.075(6) 0.022(4) -0.004(4) 0.007(3) -0.024(4)
C415 0.023(4) 0.097(7) 0.028(4) 0.029(4) -0.009(3) -0.021(4)
C416 0.024(4) 0.050(4) 0.032(4) 0.020(3) -0.001(3) -0.011(3)
N421 0.011(2) 0.018(2) 0.019(2) -0.0008(18) 0.0014(19) 0.0031(19)
C422 0.017(3) 0.013(3) 0.020(3) 0.000(2) 0.002(2) 0.003(2)
C423 0.013(3) 0.017(3) 0.027(3) -0.005(2) -0.001(2) 0.000(2)
N424 0.018(3) 0.021(2) 0.020(2) -0.005(2) 0.000(2) 0.001(2)
C425 0.017(3) 0.031(3) 0.015(3) 0.001(2) 0.001(2) 0.002(2)
C426 0.019(3) 0.029(3) 0.018(3) 0.005(2) 0.006(2) 0.004(2)
C427 0.013(3) 0.021(3) 0.028(3) 0.000(2) 0.001(2) -0.003(2)
C428 0.022(3) 0.018(3) 0.020(3) 0.000(2) 0.003(2) 0.001(2)
C429 0.010(3) 0.022(3) 0.015(3) -0.001(2) 0.002(2) 0.002(2)
C420 0.019(3) 0.019(3) 0.019(3) -0.002(2) 0.004(2) 0.002(2)
C501 0.032(4) 0.020(3) 0.021(3) -0.003(2) 0.008(3) -0.005(3)
O501 0.043(3) 0.031(2) 0.032(3) -0.005(2) 0.006(2) -0.015(2)
C502 0.028(4) 0.020(3) 0.035(4) 0.004(3) 0.002(3) -0.003(3)
O502 0.047(3) 0.041(3) 0.044(3) 0.022(3) 0.004(3) -0.009(3)
C503 0.0252(15) 0.0215(15) 0.0234(15) 0.0000(10) 0.0008(10) -0.0008(10)
O503 0.031(3) 0.047(3) 0.042(3) 0.006(2) 0.002(2) -0.004(2)
N51 0.023(3) 0.018(2) 0.022(3) 0.004(2) 0.003(2) 0.003(2)
C52 0.021(3) 0.015(3) 0.022(3) 0.001(2) 0.003(2) 0.003(2)
N53 0.018(3) 0.018(2) 0.021(2) 0.0016(19) 0.002(2) 0.001(2)
C54 0.022(3) 0.019(3) 0.023(3) -0.003(2) 0.003(3) -0.001(2)
C55 0.023(3) 0.024(3) 0.025(3) -0.002(2) 0.007(3) 0.007(3)
C511 0.015(3) 0.024(3) 0.027(3) 0.006(2) -0.001(2) 0.002(2)
C512 0.029(4) 0.025(3) 0.039(4) 0.005(3) -0.003(3) 0.007(3)
C513 0.032(4) 0.023(3) 0.066(5) 0.010(3) -0.007(4) -0.001(3)
C514 0.028(4) 0.058(5) 0.055(5) 0.038(4) -0.001(4) 0.003(4)
C515 0.020(4) 0.055(5) 0.043(4) 0.028(4) 0.006(3) 0.006(3)
C516 0.026(4) 0.043(4) 0.026(3) 0.010(3) 0.003(3) 0.003(3)
N521 0.016(3) 0.013(2) 0.023(3) 0.0000(19) 0.008(2) -0.0019(19)
C522 0.015(3) 0.021(3) 0.021(3) 0.001(2) 0.006(2) 0.002(2)
C523 0.020(3) 0.016(3) 0.023(3) 0.002(2) 0.009(2) 0.000(2)
N524 0.021(3) 0.018(2) 0.026(3) 0.003(2) 0.005(2) 0.002(2)
C525 0.020(3) 0.022(3) 0.022(3) 0.005(2) 0.009(2) 0.002(2)
C526 0.014(3) 0.028(3) 0.019(3) 0.004(2) 0.002(2) 0.005(2)
C527 0.018(3) 0.028(3) 0.025(3) -0.002(3) 0.005(3) 0.005(3)
C528 0.022(3) 0.019(3) 0.025(3) 0.000(2) 0.006(3) 0.001(2)
C529 0.014(3) 0.018(3) 0.020(3) 0.003(2) 0.006(2) 0.002(2)
C520 0.015(3) 0.017(3) 0.025(3) 0.004(2) 0.002(2) 0.002(2)
C601 0.017(3) 0.019(3) 0.015(3) -0.003(2) 0.000(2) 0.004(2)
O601 0.021(2) 0.024(2) 0.031(2) -0.0026(18) 0.0037(19) -0.0063(19)
C602 0.019(3) 0.015(3) 0.019(3) -0.001(2) 0.002(2) 0.000(2)
O602 0.033(3) 0.032(2) 0.020(2) 0.0007(18) -0.0020(19) -0.002(2)
C603 0.021(3) 0.019(3) 0.016(3) -0.004(2) 0.002(2) -0.007(3)
O603 0.021(2) 0.029(2) 0.030(2) -0.0068(18) -0.0050(19) 0.006(2)
N61 0.019(3) 0.013(2) 0.022(2) 0.0024(19) 0.000(2) -0.0002(19)
C62 0.018(3) 0.014(3) 0.022(3) 0.001(2) -0.006(2) 0.003(2)
N63 0.015(2) 0.013(2) 0.019(2) 0.0004(18) 0.0003(19) -0.0007(18)
C64 0.020(3) 0.012(3) 0.027(3) 0.000(2) 0.002(2) -0.002(2)
C65 0.019(3) 0.014(3) 0.026(3) -0.001(2) 0.000(2) 0.002(2)
C611 0.016(3) 0.029(3) 0.021(3) 0.000(2) -0.001(2) -0.009(2)
C612 0.028(4) 0.025(3) 0.020(3) 0.001(2) 0.005(3) -0.005(3)
C613 0.034(4) 0.034(4) 0.029(4) -0.006(3) 0.010(3) -0.011(3)
C614 0.039(4) 0.052(5) 0.020(3) -0.002(3) 0.002(3) -0.018(4)
C615 0.031(4) 0.058(5) 0.023(3) 0.018(3) -0.004(3) -0.014(4)
C616 0.016(3) 0.038(4) 0.030(3) 0.012(3) -0.004(3) -0.007(3)
N621 0.012(2) 0.020(2) 0.019(2) -0.0008(19) 0.0020(19) 0.0039(19)
C622 0.014(3) 0.013(3) 0.020(3) -0.001(2) 0.001(2) 0.001(2)
C623 0.022(3) 0.017(3) 0.018(3) -0.004(2) 0.001(2) 0.002(2)
N624 0.022(3) 0.019(2) 0.018(2) -0.0020(19) 0.003(2) 0.001(2)
C625 0.017(3) 0.028(3) 0.016(3) -0.001(2) 0.001(2) 0.001(2)
C626 0.016(3) 0.023(3) 0.019(3) 0.006(2) 0.004(2) 0.004(2)
C627 0.019(3) 0.019(3) 0.024(3) -0.003(2) -0.001(2) 0.002(2)
C628 0.017(3) 0.018(3) 0.017(3) 0.000(2) 0.001(2) 0.002(2)
C629 0.015(3) 0.019(3) 0.018(3) -0.002(2) 0.000(2) 0.000(2)
C620 0.016(3) 0.020(3) 0.018(3) 0.000(2) 0.000(2) 0.005(2)

loop_
_atom_type_symbol
_atom_type_description
_atom_type_scat_dispersion_real
_atom_type_scat_dispersion_imag
_atom_type_scat_source
C C 0.0181 0.0091 'International Tables Vol C Tables 4.2.6.8 and 6.1.1.4'
H H 0 0 'International Tables Vol C Tables 4.2.6.8 and 6.1.1.4'
N N 0.0311 0.018 'International Tables Vol C Tables 4.2.6.8 and 6.1.1.4'
O O 0.0492 0.0322 'International Tables Vol C Tables 4.2.6.8 and 6.1.1.4'
Br Br -0.6763 1.2805 'International Tables Vol C Tables 4.2.6.8 and 6.1.1.4'
Re Re -5.2083 5.8923 'International Tables Vol C Tables 4.2.6.8 and 6.1.1.4'

loop_
_exptl_crystal_face_index_h
_exptl_crystal_face_index_k
_exptl_crystal_face_index_l
_exptl_crystal_face_perp_dist
-1 0 0 0.0666
1 0 0 0.107
0 -1 0 0.01
0 1 0 0.0086
0 0 1 0.0185
0 0 -1 0.0142

loop_
_geom_angle_atom_site_label_1
_geom_angle_atom_site_label_2
_geom_angle_atom_site_label_3
_geom_angle
C102 Re1 C101 87.0(3)
C102 Re1 C103 92.9(3)
C101 Re1 C103 93.1(3)
C102 Re1 C12 96.7(3)
C101 Re1 C12 172.3(2)
C103 Re1 C12 93.5(2)
C102 Re1 N121 169.0(2)
C101 Re1 N121 100.7(2)
C103 Re1 N121 94.5(2)
C12 Re1 N121 74.8(2)
C102 Re1 Br1 87.8(2)
C101 Re1 Br1 88.08(19)
C103 Re1 Br1 178.65(18)
C12 Re1 Br1 85.28(16)
N121 Re1 Br1 84.67(13)
C203 Re2 C202 91.3(2)
C203 Re2 C201 89.9(2)
C202 Re2 C201 90.3(2)
C203 Re2 C22 96.9(2)
C202 Re2 C22 95.3(2)
C201 Re2 C22 171.1(2)
C203 Re2 N221 95.8(2)
C202 Re2 N221 167.5(2)
C201 Re2 N221 99.9(2)
C22 Re2 N221 73.6(2)
C203 Re2 Br2 179.12(18)
C202 Re2 Br2 88.10(16)
C201 Re2 Br2 89.46(17)
C22 Re2 Br2 83.83(16)
N221 Re2 Br2 84.84(12)
C302 Re3 C301 86.9(3)
C302 Re3 C303 92.1(3)
C301 Re3 C303 90.6(2)
C302 Re3 C32 96.9(3)
C301 Re3 C32 172.5(2)
C303 Re3 C32 95.6(2)
C302 Re3 N321 167.7(2)
C301 Re3 N321 100.7(2)
C303 Re3 N321 97.4(2)
C32 Re3 N321 74.5(2)
C302 Re3 Br3 87.9(2)
C301 Re3 Br3 88.09(17)
C303 Re3 Br3 178.73(19)
C32 Re3 Br3 85.66(16)
N321 Re3 Br3 82.83(13)
C403 Re4 C402 90.9(2)
C403 Re4 C401 89.8(3)
C402 Re4 C401 89.0(2)
C403 Re4 C42 96.5(2)
C402 Re4 C42 95.6(2)
C401 Re4 C42 172.2(2)
C403 Re4 N421 96.2(2)
C402 Re4 N421 167.8(2)
C401 Re4 N421 101.0(2)
C42 Re4 N421 73.8(2)
C403 Re4 Br4 179.02(17)
C402 Re4 Br4 88.21(17)
C401 Re4 Br4 89.90(18)
C42 Re4 Br4 83.87(16)
N421 Re4 Br4 84.78(12)
C502 Re5 C501 88.5(3)
C502 Re5 C503 92.2(3)
C501 Re5 C503 90.9(3)
C502 Re5 C52 94.5(3)
C501 Re5 C52 173.2(2)
C503 Re5 C52 95.1(2)
C502 Re5 N521 166.8(2)
C501 Re5 N521 101.4(2)
C503 Re5 N521 96.3(2)
C52 Re5 N521 74.8(2)
C502 Re5 Br5 88.5(2)
C501 Re5 Br5 88.11(19)
C503 Re5 Br5 178.71(19)
C52 Re5 Br5 85.90(16)
N521 Re5 Br5 83.07(12)
C603 Re6 C602 91.8(2)
C603 Re6 C601 88.7(2)
C602 Re6 C601 86.7(2)
C603 Re6 C62 96.5(2)
C602 Re6 C62 97.0(2)
C601 Re6 C62 173.5(2)
C603 Re6 N621 92.1(2)
C602 Re6 N621 170.3(2)
C601 Re6 N621 102.2(2)
C62 Re6 N621 73.8(2)
C603 Re6 Br6 177.48(17)
C602 Re6 Br6 90.71(17)
C601 Re6 Br6 91.38(16)
C62 Re6 Br6 83.26(16)
N621 Re6 Br6 85.41(12)
O101 C101 Re1 175.9(5)
O102 C102 Re1 177.5(6)
O103 C103 Re1 176.3(6)
C12 N11 C15 111.4(5)
C12 N11 C111 125.0(5)
C15 N11 C111 123.6(5)
N11 C12 N13 103.4(5)
N11 C12 Re1 141.5(4)
N13 C12 Re1 114.4(4)
C12 N13 C14 112.2(5)
C12 N13 C122 119.4(5)
C14 N13 C122 128.3(5)
C15 C14 N13 106.0(5)
C15 C14 H14 127
N13 C14 H14 127
C14 C15 N11 107.0(6)
C14 C15 H15 126.5
N11 C15 H15 126.5
C112 C111 C116 121.5(6)
C112 C111 N11 119.2(6)
C116 C111 N11 119.2(6)
C111 C112 C113 118.5(7)
C111 C112 H112 120.8
C113 C112 H112 120.8
C114 C113 C112 120.1(7)
C114 C113 H113 120
C112 C113 H113 120
C115 C114 C113 120.2(7)
C115 C114 H114 119.9
C113 C114 H114 119.9
C116 C115 C114 120.5(7)
C116 C115 H115 119.8
C114 C115 H115 119.8
C115 C116 C111 119.0(7)
C115 C116 H116 120.5
C111 C116 H116 120.5
C122 N121 C129 115.6(5)
C122 N121 Re1 114.0(4)
C129 N121 Re1 130.3(4)
N121 C122 N13 115.2(5)
N121 C122 C123 123.3(6)
N13 C122 C123 121.4(5)
N124 C123 C122 122.1(6)
N124 C123 H123 118.9
C122 C123 H123 118.9
C123 N124 C120 116.6(5)
C126 C125 C120 120.1(5)
C126 C125 H125 120
C120 C125 H125 120
C125 C126 C127 119.8(6)
C125 C126 H126 120.1
C127 C126 H126 120.1
C128 C127 C126 120.9(6)
C128 C127 H127 119.5
C126 C127 H127 119.5
C127 C128 C129 120.1(5)
C127 C128 H128 119.9
C129 C128 H128 119.9
N121 C129 C128 121.0(5)
N121 C129 C120 119.9(5)
C128 C129 C120 119.1(5)
N124 C120 C125 117.9(5)
N124 C120 C129 122.1(5)
C125 C120 C129 120.0(5)
O201 C201 Re2 179.4(6)
O202 C202 Re2 175.3(5)
O203 C203 Re2 177.9(6)
C22 N21 C25 111.3(5)
C22 N21 C211 123.3(5)
C25 N21 C211 125.2(5)
N23 C22 N21 103.8(5)
N23 C22 Re2 116.4(4)
N21 C22 Re2 138.9(4)
C22 N23 C222 117.4(5)
C22 N23 C24 111.9(5)
C222 N23 C24 130.5(5)
C25 C24 N23 105.6(5)
C25 C24 H24 127.2
N23 C24 H24 127.2
C24 C25 N21 107.3(5)
C24 C25 H25 126.3
N21 C25 H25 126.3
C216 C211 C212 121.7(6)
C216 C211 N21 120.1(6)
C212 C211 N21 118.2(5)
C211 C212 C213 119.0(6)
C211 C212 H212 120.5
C213 C212 H212 120.5
C214 C213 C212 120.1(6)
C214 C213 H213 120
C212 C213 H213 120
C215 C214 C213 120.3(6)
C215 C214 H214 119.8
C213 C214 H214 119.8
C214 C215 C216 120.4(6)
C214 C215 H215 119.8
C216 C215 H215 119.8
C211 C216 C215 118.5(6)
C211 C216 H216 120.8
C215 C216 H216 120.8
C222 N221 C229 115.4(5)
C222 N221 Re2 114.2(4)
C229 N221 Re2 130.4(4)
N221 C222 N23 115.3(5)
N221 C222 C223 123.8(5)
N23 C222 C223 120.8(5)
N224 C223 C222 120.9(5)
N224 C223 H223 119.5
C222 C223 H223 119.5
C223 N224 C220 117.2(5)
C226 C225 C220 120.7(5)
C226 C225 H225 119.6
C220 C225 H225 119.6
C225 C226 C227 119.9(5)
C225 C226 H226 120.1
C227 C226 H226 120.1
C228 C227 C226 120.8(5)
C228 C227 H227 119.6
C226 C227 H227 119.6
C227 C228 C229 120.4(5)
C227 C228 H228 119.8
C229 C228 H228 119.8
N221 C229 C228 121.0(5)
N221 C229 C220 120.2(5)
C228 C229 C220 118.8(5)
N224 C220 C225 118.6(5)
N224 C220 C229 122.0(5)
C225 C220 C229 119.5(5)
O301 C301 Re3 177.2(5)
O302 C302 Re3 175.7(6)
O303 C303 Re3 175.3(6)
C32 N31 C35 110.7(5)
C32 N31 C311 125.9(5)
C35 N31 C311 123.2(5)
N31 C32 N33 103.9(5)
N31 C32 Re3 141.9(4)
N33 C32 Re3 113.6(4)
C32 N33 C34 111.4(5)
C32 N33 C322 118.8(5)
C34 N33 C322 129.5(5)
C35 C34 N33 106.5(5)
C35 C34 H34 126.8
N33 C34 H34 126.8
C34 C35 N31 107.6(5)
C34 C35 H35 126.2
N31 C35 H35 126.2
C316 C311 C312 121.7(6)
C316 C311 N31 119.2(6)
C312 C311 N31 118.9(6)
C313 C312 C311 118.8(7)
C313 C312 H312 120.6
C311 C312 H312 120.6
C314 C313 C312 120.8(7)
C314 C313 H313 119.6
C312 C313 H313 119.6
C313 C314 C315 119.9(7)
C313 C314 H314 120.1
C315 C314 H314 120.1
C316 C315 C314 120.3(7)
C316 C315 H315 119.8
C314 C315 H315 119.8
C311 C316 C315 118.5(7)
C311 C316 H316 120.7
C315 C316 H316 120.7
C322 N321 C329 116.0(5)
C322 N321 Re3 114.2(4)
C329 N321 Re3 129.6(4)
N321 C322 N33 115.5(5)
N321 C322 C323 123.2(5)
N33 C322 C323 121.3(5)
N324 C323 C322 121.4(6)
N324 C323 H323 119.3
C322 C323 H323 119.3
C323 N324 C320 117.4(5)
C326 C325 C320 120.2(5)
C326 C325 H325 119.9
C320 C325 H325 119.9
C325 C326 C327 120.3(6)
C325 C326 H326 119.8
C327 C326 H326 119.8
C328 C327 C326 120.7(6)
C328 C327 H327 119.7
C326 C327 H327 119.7
C327 C328 C329 120.1(5)
C327 C328 H328 119.9
C329 C328 H328 119.9
N321 C329 C328 120.9(5)
N321 C329 C320 119.6(5)
C328 C329 C320 119.4(5)
N324 C320 C325 118.8(5)
N324 C320 C329 121.9(5)
C325 C320 C329 119.2(6)
O401 C401 Re4 178.3(6)
O402 C402 Re4 175.8(5)
O403 C403 Re4 178.7(5)
C42 N41 C45 110.8(5)
C42 N41 C411 123.0(5)
C45 N41 C411 126.1(5)
N41 C42 N43 104.5(5)
N41 C42 Re4 139.3(4)
N43 C42 Re4 115.4(4)
C42 N43 C422 118.4(5)
C42 N43 C44 111.3(5)
C422 N43 C44 130.2(5)
C45 C44 N43 105.7(5)
C45 C44 H44 127.1
N43 C44 H44 127.1
C44 C45 N41 107.8(5)
C44 C45 H45 126.1
N41 C45 H45 126.1
C412 C411 C416 122.0(7)
C412 C411 N41 118.0(6)
C416 C411 N41 120.0(6)
C411 C412 C413 119.2(7)
C411 C412 H412 120.4
C413 C412 H412 120.4
C414 C413 C412 119.4(8)
C414 C413 H413 120.3
C412 C413 H413 120.3
C415 C414 C413 120.4(7)
C415 C414 H414 119.8
C413 C414 H414 119.8
C414 C415 C416 121.7(7)
C414 C415 H415 119.1
C416 C415 H415 119.1
C411 C416 C415 117.2(8)
C411 C416 H416 121.4
C415 C416 H416 121.4
C422 N421 C429 114.9(5)
C422 N421 Re4 114.7(4)
C429 N421 Re4 130.3(4)
N421 C422 N43 115.0(5)
N421 C422 C423 124.1(5)
N43 C422 C423 120.9(5)
N424 C423 C422 121.3(5)
N424 C423 H423 119.3
C422 C423 H423 119.3
C423 N424 C420 116.8(5)
C426 C425 C420 120.1(6)
C426 C425 H425 119.9
C420 C425 H425 119.9
C425 C426 C427 120.5(6)
C425 C426 H426 119.7
C427 C426 H426 119.7
C428 C427 C426 120.8(6)
C428 C427 H427 119.6
C426 C427 H427 119.6
C427 C428 C429 120.2(6)
C427 C428 H428 119.9
C429 C428 H428 119.9
N421 C429 C428 120.6(5)
N421 C429 C420 120.6(5)
C428 C429 C420 118.7(5)
N424 C420 C425 118.4(5)
N424 C420 C429 121.9(5)
C425 C420 C429 119.6(5)
O501 C501 Re5 176.1(6)
O502 C502 Re5 175.6(6)
O503 C503 Re5 176.6(6)
C52 N51 C55 111.9(5)
C52 N51 C511 124.8(5)
C55 N51 C511 123.2(5)
N51 C52 N53 103.6(5)
N51 C52 Re5 142.0(4)
N53 C52 Re5 114.0(4)
C52 N53 C522 119.2(5)
C52 N53 C54 111.4(5)
C522 N53 C54 129.2(5)
C55 C54 N53 106.4(5)
C55 C54 H54 126.8
N53 C54 H54 126.8
C54 C55 N51 106.7(6)
C54 C55 H55 126.7
N51 C55 H55 126.7
C516 C511 C512 121.9(6)
C516 C511 N51 119.0(6)
C512 C511 N51 119.1(6)
C511 C512 C513 118.1(7)
C511 C512 H512 120.9
C513 C512 H512 120.9
C514 C513 C512 120.8(7)
C514 C513 H513 119.6
C512 C513 H513 119.6
C515 C514 C513 120.5(7)
C515 C514 H514 119.8
C513 C514 H514 119.8
C514 C515 C516 120.4(8)
C514 C515 H515 119.8
C516 C515 H515 119.8
C511 C516 C515 118.3(7)
C511 C516 H516 120.9
C515 C516 H516 120.9
C522 N521 C529 116.1(5)
C522 N521 Re5 113.8(4)
C529 N521 Re5 129.9(4)
N521 C522 N53 115.4(5)
N521 C522 C523 123.3(6)
N53 C522 C523 121.3(5)
N524 C523 C522 121.8(6)
N524 C523 H523 119.1
C522 C523 H523 119.1
C523 N524 C520 117.2(5)
C526 C525 C520 119.9(6)
C526 C525 H525 120.1
C520 C525 H525 120.1
C525 C526 C527 120.6(6)
C525 C526 H526 119.7
C527 C526 H526 119.7
C528 C527 C526 120.6(6)
C528 C527 H527 119.7
C526 C527 H527 119.7
C527 C528 C529 120.8(6)
C527 C528 H528 119.6
C529 C528 H528 119.6
N521 C529 C528 122.0(5)
N521 C529 C520 119.6(5)
C528 C529 C520 118.4(5)
N524 C520 C525 118.7(5)
N524 C520 C529 121.6(5)
C525 C520 C529 119.7(6)
O601 C601 Re6 175.9(5)
O602 C602 Re6 177.8(6)
O603 C603 Re6 178.3(5)
C62 N61 C65 111.3(5)
C62 N61 C611 124.3(5)
C65 N61 C611 124.1(5)
N61 C62 N63 103.8(5)
N61 C62 Re6 139.7(4)
N63 C62 Re6 115.7(4)
C62 N63 C64 112.0(5)
C62 N63 C622 117.9(5)
C64 N63 C622 129.9(5)
C65 C64 N63 105.7(5)
C65 C64 H64 127.1
N63 C64 H64 127.1
C64 C65 N61 107.2(5)
C64 C65 H65 126.4
N61 C65 H65 126.4
C616 C611 C612 121.0(6)
C616 C611 N61 120.5(6)
C612 C611 N61 118.5(5)
C611 C612 C613 118.4(6)
C611 C612 H612 120.8
C613 C612 H612 120.8
C614 C613 C612 121.0(7)
C614 C613 H613 119.5
C612 C613 H613 119.5
C613 C614 C615 119.8(7)
C613 C614 H614 120.1
C615 C614 H614 120.1
C616 C615 C614 120.5(7)
C616 C615 H615 119.8
C614 C615 H615 119.8
C615 C616 C611 119.3(7)
C615 C616 H616 120.3
C611 C616 H616 120.3
C622 N621 C629 115.5(5)
C622 N621 Re6 114.7(4)
C629 N621 Re6 129.9(4)
N621 C622 N63 115.1(5)
N621 C622 C623 123.6(5)
N63 C622 C623 121.3(5)
N624 C623 C622 121.0(5)
N624 C623 H623 119.5
C622 C623 H623 119.5
C623 N624 C620 117.3(5)
C626 C625 C620 120.5(6)
C626 C625 H625 119.7
C620 C625 H625 119.7
C625 C626 C627 120.7(5)
C625 C626 H626 119.6
C627 C626 H626 119.6
C628 C627 C626 120.2(6)
C628 C627 H627 119.9
C626 C627 H627 119.9
C627 C628 C629 120.4(5)
C627 C628 H628 119.8
C629 C628 H628 119.8
N621 C629 C628 120.8(5)
N621 C629 C620 120.0(5)
C628 C629 C620 119.1(5)
N624 C620 C625 118.8(5)
N624 C620 C629 122.1(5)
C625 C620 C629 119.0(5)

loop_
_geom_bond_atom_site_label_1
_geom_bond_atom_site_label_2
_geom_bond_distance
Re1 C102 1.906(6)
Re1 C101 1.964(6)
Re1 C103 2.000(7)
Re1 C12 2.112(6)
Re1 N121 2.227(5)
Re1 Br1 2.6272(7)
Re2 C203 1.907(7)
Re2 C202 1.931(6)
Re2 C201 1.966(6)
Re2 C22 2.104(6)
Re2 N221 2.225(5)
Re2 Br2 2.6457(7)
Re3 C302 1.897(6)
Re3 C301 1.965(7)
Re3 C303 1.984(7)
Re3 C32 2.129(6)
Re3 N321 2.216(5)
Re3 Br3 2.6270(7)
Re4 C403 1.919(7)
Re4 C402 1.933(6)
Re4 C401 1.961(6)
Re4 C42 2.116(6)
Re4 N421 2.235(5)
Re4 Br4 2.6443(7)
Re5 C502 1.902(7)
Re5 C501 1.966(7)
Re5 C503 1.977(7)
Re5 C52 2.114(6)
Re5 N521 2.226(5)
Re5 Br5 2.6296(7)
Re6 C603 1.903(6)
Re6 C602 1.930(6)
Re6 C601 1.963(6)
Re6 C62 2.114(6)
Re6 N621 2.228(5)
Re6 Br6 2.6431(7)
C101 O101 1.140(8)
C102 O102 1.149(8)
C103 O103 1.009(8)
N11 C12 1.355(8)
N11 C15 1.402(8)
N11 C111 1.442(8)
C12 N13 1.366(8)
N13 C14 1.392(8)
N13 C122 1.399(8)
C14 C15 1.343(9)
C14 H14 0.95
C15 H15 0.95
C111 C112 1.381(9)
C111 C116 1.386(9)
C112 C113 1.393(10)
C112 H112 0.95
C113 C114 1.385(12)
C113 H113 0.95
C114 C115 1.378(12)
C114 H114 0.95
C115 C116 1.376(10)
C115 H115 0.95
C116 H116 0.95
N121 C122 1.332(8)
N121 C129 1.387(8)
C122 C123 1.413(8)
C123 N124 1.305(8)
C123 H123 0.95
N124 C120 1.372(8)
C125 C126 1.372(9)
C125 C120 1.410(9)
C125 H125 0.95
C126 C127 1.418(9)
C126 H126 0.95
C127 C128 1.377(8)
C127 H127 0.95
C128 C129 1.400(8)
C128 H128 0.95
C129 C120 1.421(8)
C201 O201 1.141(8)
C202 O202 1.139(7)
C203 O203 1.138(8)
N21 C22 1.360(7)
N21 C25 1.396(7)
N21 C211 1.444(8)
C22 N23 1.350(7)
N23 C222 1.405(8)
N23 C24 1.411(7)
C24 C25 1.335(9)
C24 H24 0.95
C25 H25 0.95
C211 C216 1.380(9)
C211 C212 1.384(9)
C212 C213 1.396(9)
C212 H212 0.95
C213 C214 1.384(10)
C213 H213 0.95
C214 C215 1.378(11)
C214 H214 0.95
C215 C216 1.405(10)
C215 H215 0.95
C216 H216 0.95
N221 C222 1.333(8)
N221 C229 1.375(8)
C222 C223 1.423(8)
C223 N224 1.309(8)
C223 H223 0.95
N224 C220 1.364(8)
C225 C226 1.369(9)
C225 C220 1.410(8)
C225 H225 0.95
C226 C227 1.410(9)
C226 H226 0.95
C227 C228 1.376(9)
C227 H227 0.95
C228 C229 1.410(8)
C228 H228 0.95
C229 C220 1.423(8)
C301 O301 1.144(8)
C302 O302 1.156(8)
C303 O303 1.054(8)
N31 C32 1.351(8)
N31 C35 1.402(8)
N31 C311 1.432(8)
C32 N33 1.375(8)
N33 C34 1.386(8)
N33 C322 1.399(8)
C34 C35 1.331(9)
C34 H34 0.95
C35 H35 0.95
C311 C316 1.387(9)
C311 C312 1.390(9)
C312 C313 1.389(10)
C312 H312 0.95
C313 C314 1.376(11)
C313 H313 0.95
C314 C315 1.399(11)
C314 H314 0.95
C315 C316 1.393(10)
C315 H315 0.95
C316 H316 0.95
N321 C322 1.325(8)
N321 C329 1.389(8)
C322 C323 1.421(8)
C323 N324 1.307(8)
C323 H323 0.95
N324 C320 1.362(8)
C325 C326 1.366(9)
C325 C320 1.416(9)
C325 H325 0.95
C326 C327 1.412(9)
C326 H326 0.95
C327 C328 1.374(9)
C327 H327 0.95
C328 C329 1.401(9)
C328 H328 0.95
C329 C320 1.422(8)
C401 O401 1.146(8)
C402 O402 1.140(7)
C403 O403 1.127(8)
N41 C42 1.346(8)
N41 C45 1.409(8)
N41 C411 1.432(8)
C42 N43 1.372(8)
N43 C422 1.398(8)
N43 C44 1.408(7)
C44 C45 1.338(9)
C44 H44 0.95
C45 H45 0.95
C411 C412 1.384(10)
C411 C416 1.393(9)
C412 C413 1.397(10)
C412 H412 0.95
C413 C414 1.384(12)
C413 H413 0.95
C414 C415 1.369(14)
C414 H414 0.95
C415 C416 1.394(12)
C415 H415 0.95
C416 H416 0.95
N421 C422 1.335(8)
N421 C429 1.377(7)
C422 C423 1.420(8)
C423 N424 1.306(8)
C423 H423 0.95
N424 C420 1.373(8)
C425 C426 1.361(9)
C425 C420 1.409(8)
C425 H425 0.95
C426 C427 1.405(9)
C426 H426 0.95
C427 C428 1.363(9)
C427 H427 0.95
C428 C429 1.414(8)
C428 H428 0.95
C429 C420 1.420(8)
C501 O501 1.142(8)
C502 O502 1.154(8)
C503 O503 1.041(8)
N51 C52 1.342(8)
N51 C55 1.400(8)
N51 C511 1.441(8)
C52 N53 1.377(8)
N53 C522 1.392(8)
N53 C54 1.393(8)
C54 C55 1.342(9)
C54 H54 0.95
C55 H55 0.95
C511 C516 1.384(10)
C511 C512 1.384(9)
C512 C513 1.392(10)
C512 H512 0.95
C513 C514 1.370(13)
C513 H513 0.95
C514 C515 1.370(13)
C514 H514 0.95
C515 C516 1.398(10)
C515 H515 0.95
C516 H516 0.95
N521 C522 1.331(8)
N521 C529 1.380(8)
C522 C523 1.416(8)
C523 N524 1.305(8)
C523 H523 0.95
N524 C520 1.370(8)
C525 C526 1.364(9)
C525 C520 1.415(9)
C525 H525 0.95
C526 C527 1.413(9)
C526 H526 0.95
C527 C528 1.366(9)
C527 H527 0.95
C528 C529 1.406(9)
C528 H528 0.95
C529 C520 1.435(8)
C601 O601 1.141(7)
C602 O602 1.131(7)
C603 O603 1.149(8)
N61 C62 1.340(8)
N61 C65 1.405(8)
N61 C611 1.437(8)
C62 N63 1.365(8)
N63 C64 1.394(7)
N63 C622 1.404(7)
C64 C65 1.334(9)
C64 H64 0.95
C65 H65 0.95
C611 C616 1.384(9)
C611 C612 1.389(9)
C612 C613 1.391(9)
C612 H612 0.95
C613 C614 1.372(11)
C613 H613 0.95
C614 C615 1.381(12)
C614 H614 0.95
C615 C616 1.380(11)
C615 H615 0.95
C616 H616 0.95
N621 C622 1.335(8)
N621 C629 1.380(8)
C622 C623 1.418(8)
C623 N624 1.316(8)
C623 H623 0.95
N624 C620 1.355(8)
C625 C626 1.353(9)
C625 C620 1.417(8)
C625 H625 0.95
C626 C627 1.410(9)
C626 H626 0.95
C627 C628 1.376(9)
C627 H627 0.95
C628 C629 1.404(8)
C628 H628 0.95
C629 C620 1.422(8)
